data_4088511
loop_
_publ_author_name
'Shibata, Yu'
'Kudo, Eiji'
'Sugiyama, Haruki'
'Uekusa, Hidehiro'
'Tanaka, Ken'

_publ_section_title
;
 Facile Generation and Isolation of \p-Allyl Complexes from Aliphatic
 Alkenes and an Electron-Deficient Rh(III) Complex: Key Intermediates of
 Allylic C--H Functionalization
;
_journal_issue 10
_journal_name_full Organometallics
_journal_page_first 1547
_journal_paper_doi 10.1021/acs.organomet.6b00143
_journal_volume 35
_journal_year 2016
_chemical_formula_moiety 'Rh1, (C14 H19 O4), (C6 H11), Cl1'
_chemical_formula_sum 'C20 H30 Cl O4 Rh'
_chemical_formula_weight 472.80
_chemical_name_systematic 2
_space_group_crystal_system monoclinic
_space_group_IT_number 14
_space_group_name_Hall '-P 2yn'
_space_group_name_H-M_alt 'P 1 21/n 1'
_atom_sites_solution_hydrogens geom
_atom_sites_solution_primary dual
_atom_sites_solution_secondary difmap
_audit_creation_method SHELXL-2014/7
_cell_angle_alpha 90
_cell_angle_beta 91.585(2)
_cell_angle_gamma 90
_cell_formula_units_Z 4
_cell_length_a 9.1099(7)
_cell_length_b 14.3425(9)
_cell_length_c 15.8586(11)
_cell_measurement_reflns_used 15362
_cell_measurement_temperature 93(2)
_cell_measurement_theta_max 27.46
_cell_measurement_theta_min 3.12
_cell_volume 2071.3(3)
_computing_cell_refinement 'PROCESS-AUTO (Rigaku, 1998)'
_computing_data_collection 'PROCESS-AUTO (Rigaku, 1998)'
_computing_data_reduction 'PROCESS-AUTO (Rigaku, 1998)'
_computing_molecular_graphics 'ORTEP-3 (Farrugia, 2008)'
_computing_publication_material 'SHELXL-2014/07 (Sheldrick, 2014)'
_computing_structure_refinement 'SHELXL-2014/7 (Sheldrick, 2014)'
_computing_structure_solution 'SHELXT 2014/4 (Sheldrick, 2014)'
_diffrn_ambient_temperature 93(2)
_diffrn_measured_fraction_theta_full 0.997
_diffrn_measured_fraction_theta_max 0.990
_diffrn_measurement_device_type 'RIGAKU R-AXIS RAPID IP Area Detector'
_diffrn_measurement_method '\w scans'
_diffrn_radiation_type MoK\a
_diffrn_radiation_wavelength 0.71075
_diffrn_reflns_av_R_equivalents 0.0703
_diffrn_reflns_av_unetI/netI 0.0590
_diffrn_reflns_Laue_measured_fraction_full 0.997
_diffrn_reflns_Laue_measured_fraction_max 0.990
_diffrn_reflns_limit_h_max 11
_diffrn_reflns_limit_h_min -11
_diffrn_reflns_limit_k_max 18
_diffrn_reflns_limit_k_min -17
_diffrn_reflns_limit_l_max 20
_diffrn_reflns_limit_l_min -18
_diffrn_reflns_number 19450
_diffrn_reflns_point_group_measured_fraction_full 0.997
_diffrn_reflns_point_group_measured_fraction_max 0.990
_diffrn_reflns_theta_full 25.242
_diffrn_reflns_theta_max 27.464
_diffrn_reflns_theta_min 3.118
_diffrn_source 'rotating anode X-ray tube'
_exptl_absorpt_coefficient_mu 0.975
_exptl_absorpt_correction_T_max 0.895
_exptl_absorpt_correction_T_min 0.429
_exptl_absorpt_correction_type multi-scan
_exptl_absorpt_process_details 'Absorption was corrected by ABSCOR'
_exptl_crystal_colour red
_exptl_crystal_density_diffrn 1.516
_exptl_crystal_description plate
_exptl_crystal_F_000 976
_exptl_crystal_size_max 0.262
_exptl_crystal_size_mid 0.201
_exptl_crystal_size_min 0.117
_refine_diff_density_max 2.024
_refine_diff_density_min -0.687
_refine_diff_density_rms 0.162
_refine_ls_extinction_method none
_refine_ls_goodness_of_fit_ref 1.087
_refine_ls_hydrogen_treatment constr
_refine_ls_matrix_type full
_refine_ls_number_parameters 267
_refine_ls_number_reflns 4685
_refine_ls_number_restraints 0
_refine_ls_restrained_S_all 1.087
_refine_ls_R_factor_all 0.0640
_refine_ls_R_factor_gt 0.0543
_refine_ls_shift/su_max 0.001
_refine_ls_shift/su_mean 0.000
_refine_ls_structure_factor_coef Fsqd
_refine_ls_weighting_details 'w=1/[\s^2^(Fo^2^)+(0.0650P)^2^+1.8807P] where P=(Fo^2^+2Fc^2^)/3'
_refine_ls_weighting_scheme calc
_refine_ls_wR_factor_gt 0.1261
_refine_ls_wR_factor_ref 0.1304
_reflns_Friedel_coverage 0.000
_reflns_number_gt 3837
_reflns_number_total 4685
_reflns_threshold_expression 'I > 2\s(I)'
_cod_data_source_file om6b00143_si_002.cif
_cod_data_source_block shelxs
_cod_original_sg_symbol_H-M 'P 21/n'
_cod_database_code 4088511
_shelx_shelxl_version_number 2014/7
_shelx_space_group_comment
;
The symmetry employed for this shelxl refinement is uniquely defined
by the following loop, which should always be used as a source of
symmetry information in preference to the above space-group names.
They are only intended as comments.
;
_shelx_estimated_absorpt_t_min 0.784
_shelx_estimated_absorpt_t_max 0.895

loop_
_space_group_symop_operation_xyz
'x, y, z'
'-x+1/2, y+1/2, -z+1/2'
'-x, -y, -z'
'x-1/2, -y-1/2, z-1/2'

loop_
_atom_site_label
_atom_site_type_symbol
_atom_site_fract_x
_atom_site_fract_y
_atom_site_fract_z
_atom_site_U_iso_or_equiv
_atom_site_adp_type
_atom_site_occupancy
_atom_site_site_symmetry_order
_atom_site_calc_flag
_atom_site_refinement_flags_posn
_atom_site_refinement_flags_adp
_atom_site_refinement_flags_occupancy
_atom_site_disorder_assembly
_atom_site_disorder_group
Rh1 Rh 0.66690(3) 0.54467(2) 0.26582(2) 0.02236(12) Uani 1 1 d . . . . .
Cl1 Cl 0.78789(11) 0.40962(7) 0.21153(6) 0.0281(2) Uani 1 1 d . . . . .
O1 O 0.2874(4) 0.3995(2) 0.2057(2) 0.0450(9) Uani 1 1 d . . . . .
O2 O 0.2583(4) 0.54921(19) 0.1707(2) 0.0329(7) Uani 1 1 d . . . . .
O3 O 0.6849(4) 0.3959(2) 0.4900(2) 0.0364(7) Uani 1 1 d . . . . .
O4 O 0.7713(3) 0.5417(2) 0.50195(19) 0.0319(7) Uani 1 1 d . . . . .
C1 C 0.5105(4) 0.4550(3) 0.3367(2) 0.0236(8) Uani 1 1 d . . . . .
C2 C 0.4266(5) 0.5153(3) 0.2811(3) 0.0263(8) Uani 1 1 d . . . . .
C3 C 0.4603(5) 0.6103(3) 0.3034(3) 0.0268(8) Uani 1 1 d . . . . .
C4 C 0.5634(4) 0.6091(3) 0.3740(3) 0.0248(8) Uani 1 1 d . . . . .
C5 C 0.5926(4) 0.5128(3) 0.3953(2) 0.0249(8) Uani 1 1 d . . . . .
C6 C 0.5075(5) 0.3510(3) 0.3355(3) 0.0275(8) Uani 1 1 d . . . . .
H6A H 0.5017 0.3291 0.2770 0.041 Uiso 1 1 calc R U . . .
H6B H 0.4217 0.3288 0.3656 0.041 Uiso 1 1 calc R U . . .
H6C H 0.5972 0.3269 0.3632 0.041 Uiso 1 1 calc R U . . .
C7 C 0.3890(6) 0.6986(3) 0.2715(3) 0.0375(11) Uani 1 1 d . . . . .
H7A H 0.4619 0.7489 0.2715 0.056 Uiso 1 1 calc R U . . .
H7B H 0.3086 0.7157 0.3082 0.056 Uiso 1 1 calc R U . . .
H7C H 0.3502 0.6887 0.2139 0.056 Uiso 1 1 calc R U . . .
C8 C 0.6112(5) 0.6961(3) 0.4203(3) 0.0311(9) Uani 1 1 d . . . . .
H8A H 0.6159 0.7481 0.3804 0.047 Uiso 1 1 calc R U . . .
H8B H 0.7084 0.6861 0.4468 0.047 Uiso 1 1 calc R U . . .
H8C H 0.5404 0.7107 0.4638 0.047 Uiso 1 1 calc R U . . .
C9 C 0.3198(4) 0.4800(3) 0.2163(3) 0.0261(8) Uani 1 1 d . . . . .
C10 C 0.1533(5) 0.5213(3) 0.1049(3) 0.0331(9) Uani 1 1 d . . . . .
H10A H 0.0667 0.4915 0.1299 0.040 Uiso 1 1 calc R U . . .
H10B H 0.1988 0.4764 0.0660 0.040 Uiso 1 1 calc R U . . .
C11 C 0.1085(6) 0.6086(4) 0.0583(4) 0.0494(13) Uani 1 1 d . . . . .
H11A H 0.1941 0.6354 0.0311 0.074 Uiso 1 1 calc R U . . .
H11B H 0.0691 0.6538 0.0981 0.074 Uiso 1 1 calc R U . . .
H11C H 0.0330 0.5934 0.0152 0.074 Uiso 1 1 calc R U . . .
C12 C 0.6857(5) 0.4757(3) 0.4657(3) 0.0288(9) Uani 1 1 d . . . . .
C13 C 0.8615(5) 0.5118(4) 0.5746(3) 0.0356(10) Uani 1 1 d . . . . .
H13A H 0.9364 0.4663 0.5569 0.043 Uiso 1 1 calc R U . . .
H13B H 0.7998 0.4821 0.6173 0.043 Uiso 1 1 calc R U . . .
C14 C 0.9342(5) 0.5980(4) 0.6102(3) 0.0444(12) Uani 1 1 d . . . . .
H14A H 0.9969 0.6257 0.5677 0.067 Uiso 1 1 calc R U . . .
H14B H 0.9942 0.5813 0.6602 0.067 Uiso 1 1 calc R U . . .
H14C H 0.8589 0.6430 0.6260 0.067 Uiso 1 1 calc R U . . .
C15 C 0.8630(10) 0.6250(8) 0.2638(7) 0.028(2) Uani 0.564(10) 1 d . . P A 1
H15A H 0.8882 0.6612 0.3153 0.033 Uiso 0.564(10) 1 calc R U P A 1
H15B H 0.9490 0.5952 0.2380 0.033 Uiso 0.564(10) 1 calc R U P A 1
C16 C 0.7573(12) 0.6646(5) 0.2077(7) 0.027(2) Uani 0.564(10) 1 d . . P A 1
H16 H 0.7163 0.7283 0.2176 0.032 Uiso 0.564(10) 1 calc R U P A 1
C17 C 0.7012(14) 0.6065(6) 0.1408(6) 0.027(2) Uani 0.564(10) 1 d . . P A 1
H17 H 0.7812 0.5746 0.1099 0.033 Uiso 0.564(10) 1 calc R U P A 1
C18 C 0.5800(11) 0.6397(6) 0.0827(5) 0.032(2) Uani 0.564(10) 1 d . . P A 1
H18A H 0.5151 0.6824 0.1136 0.039 Uiso 0.564(10) 1 calc R U P A 1
H18B H 0.5204 0.5858 0.0631 0.039 Uiso 0.564(10) 1 calc R U P A 1
C19 C 0.6415(10) 0.6906(6) 0.0064(5) 0.037(2) Uani 0.564(10) 1 d . . P A 1
H19A H 0.6907 0.7486 0.0258 0.045 Uiso 0.564(10) 1 calc R U P A 1
H19B H 0.7163 0.6506 -0.0198 0.045 Uiso 0.564(10) 1 calc R U P A 1
C20 C 0.5253(13) 0.7144(8) -0.0584(6) 0.053(3) Uani 0.564(10) 1 d . . P A 1
H20A H 0.4945 0.6578 -0.0885 0.080 Uiso 0.564(10) 1 calc R U P A 1
H20B H 0.5644 0.7594 -0.0985 0.080 Uiso 0.564(10) 1 calc R U P A 1
H20C H 0.4408 0.7418 -0.0305 0.080 Uiso 0.564(10) 1 calc R U P A 1
C21 C 0.8916(16) 0.6031(9) 0.2846(9) 0.027(3) Uiso 0.436(10) 1 d . . P A 2
H21A H 0.9147 0.6324 0.3399 0.033 Uiso 0.436(10) 1 calc R U P A 2
H21B H 0.9735 0.5663 0.2619 0.033 Uiso 0.436(10) 1 calc R U P A 2
C22 C 0.8059(16) 0.6570(9) 0.2253(9) 0.021(3) Uiso 0.436(10) 1 d . . P A 2
H22 H 0.7797 0.7228 0.2392 0.026 Uiso 0.436(10) 1 calc R U P A 2
C23 C 0.7499(15) 0.6171(11) 0.1532(10) 0.029(4) Uiso 0.436(10) 1 d . . P A 2
H23 H 0.8256 0.5789 0.1246 0.035 Uiso 0.436(10) 1 calc R U P A 2
C24 C 0.6540(15) 0.6679(8) 0.0907(7) 0.037(3) Uiso 0.436(10) 1 d . . P A 2
H24A H 0.7167 0.7023 0.0513 0.045 Uiso 0.436(10) 1 calc R U P A 2
H24B H 0.5941 0.7141 0.1208 0.045 Uiso 0.436(10) 1 calc R U P A 2
C25 C 0.5529(14) 0.6035(9) 0.0405(8) 0.042(3) Uiso 0.436(10) 1 d . . P A 2
H25A H 0.4766 0.5794 0.0780 0.050 Uiso 0.436(10) 1 calc R U P A 2
H25B H 0.6103 0.5497 0.0205 0.050 Uiso 0.436(10) 1 calc R U P A 2
C26 C 0.4776(17) 0.6513(11) -0.0358(9) 0.059(4) Uiso 0.436(10) 1 d . . P A 2
H26A H 0.5517 0.6689 -0.0765 0.089 Uiso 0.436(10) 1 calc R U P A 2
H26B H 0.4260 0.7072 -0.0170 0.089 Uiso 0.436(10) 1 calc R U P A 2
H26C H 0.4070 0.6082 -0.0625 0.089 Uiso 0.436(10) 1 calc R U P A 2

loop_
_atom_site_aniso_label
_atom_site_aniso_U_11
_atom_site_aniso_U_22
_atom_site_aniso_U_33
_atom_site_aniso_U_23
_atom_site_aniso_U_13
_atom_site_aniso_U_12
Rh1 0.02659(19) 0.01911(19) 0.02146(18) -0.00141(11) 0.00199(12) -0.00312(11)
Cl1 0.0273(5) 0.0240(5) 0.0332(5) -0.0005(4) 0.0043(4) 0.0024(4)
O1 0.054(2) 0.0227(16) 0.057(2) -0.0025(14) -0.0220(18) -0.0068(14)
O2 0.0335(17) 0.0290(16) 0.0355(16) -0.0002(12) -0.0113(13) -0.0028(12)
O3 0.0423(19) 0.0351(18) 0.0318(16) 0.0080(13) -0.0004(14) -0.0053(14)
O4 0.0323(16) 0.0360(17) 0.0272(15) -0.0018(12) -0.0041(13) -0.0026(12)
C1 0.0209(19) 0.025(2) 0.0247(19) -0.0016(15) 0.0062(15) -0.0005(14)
C2 0.026(2) 0.0211(19) 0.032(2) -0.0007(16) 0.0028(17) 0.0002(15)
C3 0.029(2) 0.022(2) 0.030(2) -0.0018(15) 0.0033(17) 0.0017(15)
C4 0.024(2) 0.024(2) 0.027(2) -0.0020(15) 0.0055(16) -0.0001(14)
C5 0.023(2) 0.026(2) 0.0259(19) -0.0013(15) 0.0062(16) 0.0007(15)
C6 0.028(2) 0.023(2) 0.032(2) 0.0025(16) 0.0053(16) -0.0024(15)
C7 0.046(3) 0.022(2) 0.045(3) -0.0039(18) -0.009(2) 0.0068(18)
C8 0.037(2) 0.028(2) 0.028(2) -0.0066(16) 0.0005(18) -0.0043(17)
C9 0.023(2) 0.027(2) 0.028(2) -0.0034(16) 0.0011(16) -0.0009(15)
C10 0.029(2) 0.040(2) 0.030(2) -0.0054(18) -0.0060(18) -0.0031(18)
C11 0.051(3) 0.048(3) 0.049(3) 0.014(2) -0.018(3) -0.014(2)
C12 0.028(2) 0.036(2) 0.0231(19) -0.0020(16) 0.0041(16) -0.0028(17)
C13 0.031(2) 0.055(3) 0.021(2) 0.0009(19) 0.0011(17) 0.001(2)
C14 0.033(3) 0.066(3) 0.033(2) -0.014(2) -0.009(2) 0.001(2)
C15 0.014(4) 0.033(5) 0.036(5) -0.006(5) 0.004(4) -0.010(4)
C16 0.021(4) 0.018(4) 0.042(5) 0.005(3) 0.000(4) 0.007(3)
C17 0.042(6) 0.024(4) 0.017(4) 0.004(3) 0.009(4) 0.000(4)
C18 0.047(5) 0.028(4) 0.022(4) 0.001(3) -0.002(3) -0.001(4)
C19 0.047(5) 0.034(4) 0.031(4) 0.001(3) 0.007(4) 0.002(3)
C20 0.061(7) 0.062(7) 0.036(5) 0.000(4) -0.004(5) 0.014(5)

loop_
_atom_type_symbol
_atom_type_description
_atom_type_scat_dispersion_real
_atom_type_scat_dispersion_imag
_atom_type_scat_source
C C 0.0033 0.0016 'International Tables Vol C Tables 4.2.6.8 and 6.1.1.4'
O O 0.0106 0.0060 'International Tables Vol C Tables 4.2.6.8 and 6.1.1.4'
Cl Cl 0.1484 0.1585 'International Tables Vol C Tables 4.2.6.8 and 6.1.1.4'
Rh Rh -1.1178 0.9187 'International Tables Vol C Tables 4.2.6.8 and 6.1.1.4'
H H 0.0000 0.0000 'International Tables Vol C Tables 4.2.6.8 and 6.1.1.4'

loop_
_geom_angle_atom_site_label_1
_geom_angle_atom_site_label_2
_geom_angle_atom_site_label_3
_geom_angle
C15 Rh1 C16 38.8(4)
C15 Rh1 C4 99.4(3)
C16 Rh1 C4 100.3(2)
C22 Rh1 C4 100.8(3)
C15 Rh1 C3 119.8(3)
C16 Rh1 C3 96.6(3)
C22 Rh1 C3 105.9(4)
C4 Rh1 C3 38.36(15)
C15 Rh1 C17 68.2(4)
C16 Rh1 C17 38.6(4)
C4 Rh1 C17 127.7(3)
C3 Rh1 C17 102.4(3)
C22 Rh1 C23 36.3(5)
C4 Rh1 C23 126.7(4)
C3 Rh1 C23 109.3(4)
C22 Rh1 C21 38.1(4)
C4 Rh1 C21 98.7(4)
C3 Rh1 C21 126.4(4)
C23 Rh1 C21 66.3(5)
C15 Rh1 C5 113.7(3)
C16 Rh1 C5 134.1(3)
C22 Rh1 C5 128.6(4)
C4 Rh1 C5 38.19(14)
C3 Rh1 C5 63.51(15)
C17 Rh1 C5 165.2(3)
C23 Rh1 C5 163.3(4)
C21 Rh1 C5 104.8(4)
C15 Rh1 C1 149.7(4)
C16 Rh1 C1 159.9(3)
C22 Rh1 C1 164.4(3)
C4 Rh1 C1 63.61(14)
C3 Rh1 C1 63.26(14)
C17 Rh1 C1 142.1(4)
C23 Rh1 C1 155.1(4)
C21 Rh1 C1 138.1(4)
C5 Rh1 C1 37.57(14)
C15 Rh1 C2 157.5(3)
C16 Rh1 C2 126.0(3)
C22 Rh1 C2 138.8(5)
C4 Rh1 C2 63.38(15)
C3 Rh1 C2 37.71(14)
C17 Rh1 C2 109.6(4)
C23 Rh1 C2 122.0(4)
C21 Rh1 C2 162.0(4)
C5 Rh1 C2 62.63(15)
C1 Rh1 C2 37.35(14)
C15 Rh1 Cl1 92.1(3)
C16 Rh1 Cl1 108.1(2)
C22 Rh1 Cl1 102.5(4)
C4 Rh1 Cl1 146.63(11)
C3 Rh1 Cl1 147.87(11)
C17 Rh1 Cl1 85.6(2)
C23 Rh1 Cl1 85.4(4)
C21 Rh1 Cl1 85.5(4)
C5 Rh1 Cl1 108.64(11)
C1 Rh1 Cl1 91.22(10)
C2 Rh1 Cl1 110.22(10)
C9 O2 C10 116.2(3)
C12 O4 C13 115.9(3)
C2 C1 C5 107.8(3)
C2 C1 C6 125.8(4)
C5 C1 C6 126.4(4)
C2 C1 Rh1 71.5(2)
C5 C1 Rh1 70.6(2)
C6 C1 Rh1 125.3(3)
C1 C2 C3 108.3(4)
C1 C2 C9 123.1(4)
C3 C2 C9 128.6(4)
C1 C2 Rh1 71.1(2)
C3 C2 Rh1 69.4(2)
C9 C2 Rh1 127.6(3)
C2 C3 C4 108.0(3)
C2 C3 C7 128.9(4)
C4 C3 C7 122.6(4)
C2 C3 Rh1 72.9(2)
C4 C3 Rh1 70.2(2)
C7 C3 Rh1 129.3(3)
C3 C4 C5 107.8(3)
C3 C4 C8 122.8(4)
C5 C4 C8 129.0(4)
C3 C4 Rh1 71.4(2)
C5 C4 Rh1 72.5(2)
C8 C4 Rh1 127.4(3)
C1 C5 C4 108.1(3)
C1 C5 C12 123.7(4)
C4 C5 C12 128.1(4)
C1 C5 Rh1 71.9(2)
C4 C5 Rh1 69.3(2)
C12 C5 Rh1 125.9(3)
C1 C6 H6A 109.5
C1 C6 H6B 109.5
H6A C6 H6B 109.5
C1 C6 H6C 109.5
H6A C6 H6C 109.5
H6B C6 H6C 109.5
C3 C7 H7A 109.5
C3 C7 H7B 109.5
H7A C7 H7B 109.5
C3 C7 H7C 109.5
H7A C7 H7C 109.5
H7B C7 H7C 109.5
C4 C8 H8A 109.5
C4 C8 H8B 109.5
H8A C8 H8B 109.5
C4 C8 H8C 109.5
H8A C8 H8C 109.5
H8B C8 H8C 109.5
O1 C9 O2 122.5(4)
O1 C9 C2 125.3(4)
O2 C9 C2 112.2(3)
O2 C10 C11 106.8(4)
O2 C10 H10A 110.4
C11 C10 H10A 110.4
O2 C10 H10B 110.4
C11 C10 H10B 110.4
H10A C10 H10B 108.6
C10 C11 H11A 109.5
C10 C11 H11B 109.5
H11A C11 H11B 109.5
C10 C11 H11C 109.5
H11A C11 H11C 109.5
H11B C11 H11C 109.5
O3 C12 O4 122.7(4)
O3 C12 C5 124.9(4)
O4 C12 C5 112.4(4)
O4 C13 C14 106.7(4)
O4 C13 H13A 110.4
C14 C13 H13A 110.4
O4 C13 H13B 110.4
C14 C13 H13B 110.4
H13A C13 H13B 108.6
C13 C14 H14A 109.5
C13 C14 H14B 109.5
H14A C14 H14B 109.5
C13 C14 H14C 109.5
H14A C14 H14C 109.5
H14B C14 H14C 109.5
C16 C15 Rh1 70.7(5)
C16 C15 H15A 116.6
Rh1 C15 H15A 116.6
C16 C15 H15B 116.6
Rh1 C15 H15B 116.6
H15A C15 H15B 113.6
C15 C16 C17 117.1(8)
C15 C16 Rh1 70.6(5)
C17 C16 Rh1 73.5(5)
C15 C16 H16 121.3
C17 C16 H16 121.3
Rh1 C16 H16 121.3
C16 C17 C18 120.9(8)
C16 C17 Rh1 67.9(5)
C18 C17 Rh1 124.1(7)
C16 C17 H17 112.3
C18 C17 H17 112.3
Rh1 C17 H17 112.3
C17 C18 C19 110.9(8)
C17 C18 H18A 109.5
C19 C18 H18A 109.5
C17 C18 H18B 109.5
C19 C18 H18B 109.5
H18A C18 H18B 108.0
C20 C19 C18 112.6(8)
C20 C19 H19A 109.1
C18 C19 H19A 109.1
C20 C19 H19B 109.1
C18 C19 H19B 109.1
H19A C19 H19B 107.8
C19 C20 H20A 109.5
C19 C20 H20B 109.5
H20A C20 H20B 109.5
C19 C20 H20C 109.5
H20A C20 H20C 109.5
H20B C20 H20C 109.5
C22 C21 Rh1 68.4(8)
C22 C21 H21A 116.8
Rh1 C21 H21A 116.8
C22 C21 H21B 116.8
Rh1 C21 H21B 116.8
H21A C21 H21B 113.8
C23 C22 C21 120.6(13)
C23 C22 Rh1 74.2(8)
C21 C22 Rh1 73.4(8)
C23 C22 H22 119.6
C21 C22 H22 119.6
Rh1 C22 H22 119.6
C22 C23 C24 123.4(14)
C22 C23 Rh1 69.5(8)
C24 C23 Rh1 123.9(10)
C22 C23 H23 111.3
C24 C23 H23 111.3
Rh1 C23 H23 111.3
C23 C24 C25 112.8(11)
C23 C24 H24A 109.0
C25 C24 H24A 109.0
C23 C24 H24B 109.0
C25 C24 H24B 109.0
H24A C24 H24B 107.8
C24 C25 C26 113.2(10)
C24 C25 H25A 108.9
C26 C25 H25A 108.9
C24 C25 H25B 108.9
C26 C25 H25B 108.9
H25A C25 H25B 107.7
C25 C26 H26A 109.5
C25 C26 H26B 109.5
H26A C26 H26B 109.5
C25 C26 H26C 109.5
H26A C26 H26C 109.5
H26B C26 H26C 109.5

loop_
_geom_bond_atom_site_label_1
_geom_bond_atom_site_label_2
_geom_bond_distance
Rh1 C15 2.127(8)
Rh1 C16 2.128(8)
Rh1 C22 2.158(12)
Rh1 C4 2.185(4)
Rh1 C3 2.202(4)
Rh1 C17 2.203(8)
Rh1 C23 2.217(15)
Rh1 C21 2.224(15)
Rh1 C5 2.227(4)
Rh1 C1 2.244(4)
Rh1 C2 2.249(4)
Rh1 Cl1 2.4000(10)
O1 C9 1.203(5)
O2 C9 1.341(5)
O2 C10 1.452(5)
O3 C12 1.208(5)
O4 C12 1.345(5)
O4 C13 1.461(5)
C1 C2 1.439(6)
C1 C5 1.440(6)
C1 C6 1.491(5)
C2 C3 1.439(5)
C2 C9 1.485(6)
C3 C4 1.441(6)
C3 C7 1.504(6)
C4 C5 1.444(5)
C4 C8 1.507(5)
C5 C12 1.483(6)
C6 H6A 0.9800
C6 H6B 0.9800
C6 H6C 0.9800
C7 H7A 0.9800
C7 H7B 0.9800
C7 H7C 0.9800
C8 H8A 0.9800
C8 H8B 0.9800
C8 H8C 0.9800
C10 C11 1.504(7)
C10 H10A 0.9900
C10 H10B 0.9900
C11 H11A 0.9800
C11 H11B 0.9800
C11 H11C 0.9800
C13 C14 1.505(7)
C13 H13A 0.9900
C13 H13B 0.9900
C14 H14A 0.9800
C14 H14B 0.9800
C14 H14C 0.9800
C15 C16 1.412(14)
C15 H15A 0.9900
C15 H15B 0.9900
C16 C17 1.433(14)
C16 H16 1.0000
C17 C18 1.496(14)
C17 H17 1.0000
C18 C19 1.533(11)
C18 H18A 0.9900
C18 H18B 0.9900
C19 C20 1.494(13)
C19 H19A 0.9900
C19 H19B 0.9900
C20 H20A 0.9800
C20 H20B 0.9800
C20 H20C 0.9800
C21 C22 1.432(16)
C21 H21A 0.9900
C21 H21B 0.9900
C22 C23 1.364(18)
C22 H22 1.0000
C23 C24 1.493(18)
C23 H23 1.0000
C24 C25 1.514(18)
C24 H24A 0.9900
C24 H24B 0.9900
C25 C26 1.535(19)
C25 H25A 0.9900
C25 H25B 0.9900
C26 H26A 0.9800
C26 H26B 0.9800
C26 H26C 0.9800

loop_
_geom_hbond_atom_site_label_D
_geom_hbond_atom_site_label_H
_geom_hbond_atom_site_label_A
_geom_hbond_distance_DH
_geom_hbond_distance_HA
_geom_hbond_distance_DA
_geom_hbond_angle_DHA
_geom_hbond_site_symmetry_A
C14 H14B Cl1 0.98 2.81 3.743(5) 160.5 3_766

loop_
_geom_torsion_atom_site_label_1
_geom_torsion_atom_site_label_2
_geom_torsion_atom_site_label_3
_geom_torsion_atom_site_label_4
_geom_torsion
C5 C1 C2 C3 1.9(4)
C6 C1 C2 C3 179.6(4)
Rh1 C1 C2 C3 -59.7(3)
C5 C1 C2 C9 -175.2(4)
C6 C1 C2 C9 2.5(6)
Rh1 C1 C2 C9 123.2(4)
C5 C1 C2 Rh1 61.6(3)
C6 C1 C2 Rh1 -120.7(4)
C1 C2 C3 C4 -1.0(5)
C9 C2 C3 C4 175.9(4)
Rh1 C2 C3 C4 -61.8(3)
C1 C2 C3 C7 -172.1(4)
C9 C2 C3 C7 4.8(7)
Rh1 C2 C3 C7 127.1(5)
C1 C2 C3 Rh1 60.8(3)
C9 C2 C3 Rh1 -122.3(4)
C2 C3 C4 C5 -0.2(4)
C7 C3 C4 C5 171.6(4)
Rh1 C3 C4 C5 -63.8(3)
C2 C3 C4 C8 -173.3(4)
C7 C3 C4 C8 -1.5(6)
Rh1 C3 C4 C8 123.1(4)
C2 C3 C4 Rh1 63.6(3)
C7 C3 C4 Rh1 -124.6(4)
C2 C1 C5 C4 -2.0(4)
C6 C1 C5 C4 -179.7(4)
Rh1 C1 C5 C4 60.2(3)
C2 C1 C5 C12 176.3(4)
C6 C1 C5 C12 -1.4(6)
Rh1 C1 C5 C12 -121.5(4)
C2 C1 C5 Rh1 -62.2(3)
C6 C1 C5 Rh1 120.1(4)
C3 C4 C5 C1 1.4(4)
C8 C4 C5 C1 173.9(4)
Rh1 C4 C5 C1 -61.8(3)
C3 C4 C5 C12 -176.8(4)
C8 C4 C5 C12 -4.3(7)
Rh1 C4 C5 C12 120.0(4)
C3 C4 C5 Rh1 63.1(3)
C8 C4 C5 Rh1 -124.4(4)
C10 O2 C9 O1 -2.2(6)
C10 O2 C9 C2 179.3(4)
C1 C2 C9 O1 3.4(7)
C3 C2 C9 O1 -173.1(4)
Rh1 C2 C9 O1 94.2(5)
C1 C2 C9 O2 -178.2(4)
C3 C2 C9 O2 5.3(6)
Rh1 C2 C9 O2 -87.3(4)
C9 O2 C10 C11 -175.7(4)
C13 O4 C12 O3 -1.6(6)
C13 O4 C12 C5 177.3(3)
C1 C5 C12 O3 -12.5(7)
C4 C5 C12 O3 165.5(4)
Rh1 C5 C12 O3 -103.7(5)
C1 C5 C12 O4 168.8(4)
C4 C5 C12 O4 -13.3(6)
Rh1 C5 C12 O4 77.5(4)
C12 O4 C13 C14 -173.9(4)
Rh1 C15 C16 C17 -58.8(7)
C15 C16 C17 C18 174.8(8)
Rh1 C16 C17 C18 117.6(9)
C15 C16 C17 Rh1 57.3(7)
C16 C17 C18 C19 89.7(10)
Rh1 C17 C18 C19 172.5(6)
C17 C18 C19 C20 172.9(8)
Rh1 C21 C22 C23 -59.6(12)
C21 C22 C23 C24 177.1(13)
Rh1 C22 C23 C24 117.8(14)
C21 C22 C23 Rh1 59.3(12)
C22 C23 C24 C25 -153.7(13)
Rh1 C23 C24 C25 -67.3(14)
C23 C24 C25 C26 -168.0(12)
